data_1531195
loop_
_publ_author_name
'Clark, J.R.'
'Appleman, D.E.'
'Papike, J.J.'

_publ_section_title
;
 Crystal-Chemical Characterization of Clinopyroxenes based on Eight New
 Structure Refinements
;
_journal_name_full 'Mineralogical Society of America: Special Papers'
_journal_page_first 31
_journal_page_last 50
_journal_volume 2
_journal_year 1969
_chemical_formula_sum 'Cr Na O6 Si2'
_chemical_name_systematic 'Na Cr Si2 O6'
_space_group_IT_number 15
_symmetry_space_group_name_Hall '-C 2yc'
_symmetry_space_group_name_H-M 'C 1 2/c 1'
_cell_angle_alpha 90
_cell_angle_beta 107.44
_cell_angle_gamma 90
_cell_formula_units_Z 4
_cell_length_a 9.55
_cell_length_b 8.712
_cell_length_c 5.272
_cell_volume 418.465
_citation_journal_id_ASTM MSAPAX
_cod_data_source_file Clark_MSAPAX_1969_1722.cif
_cod_data_source_block Cr1Na1O6Si2
_cod_original_cell_volume 418.4651
_cod_original_formula_sum 'Cr1 Na1 O6 Si2'
_cod_database_code 1531195

loop_
_symmetry_equiv_pos_as_xyz
x,y,z
-x,y,-z+1/2
-x,-y,-z
x,-y,z-1/2
x+1/2,y+1/2,z
-x+1/2,y+1/2,-z+1/2
-x+1/2,-y+1/2,-z
x+1/2,-y+1/2,z-1/2

loop_
_atom_site_label
_atom_site_type_symbol
_atom_site_fract_x
_atom_site_fract_y
_atom_site_fract_z
_atom_site_occupancy
_atom_site_U_iso_or_equiv
O3 O-2 0.3531 0.0105 0.0066 1 0.0
Cr1 Cr+3 0 0.9076 0.25 1 0.0
Si1 Si+4 0.2921 0.0918 0.2333 1 0.0
O2 O-2 0.3599 0.2583 0.3037 1 0.0
O1 O-2 0.114 0.0791 0.1374 1 0.0
Na1 Na+1 0 0.3008 0.25 1 0.0
